data_7132435
loop_
_publ_author_name
'Chen, Feijing'
'Guo, Wenjing'
'Ma, Yan-Na'
'Chen, Xuenian'

_publ_section_title
;
 9,9'-Bis-<i>o</i>-carboranes: synthesis and exploration of properties.
;
_journal_issue 5
_journal_name_full 'Chemical communications (Cambridge, England)'
_journal_page_first 614
_journal_page_last 617
_journal_paper_doi 10.1039/d3cc05041f
_journal_volume 60
_journal_year 2024
_chemical_formula_moiety 'C4 H22 B20 O2'
_chemical_formula_sum 'C4 H22 B20 O2'
_chemical_formula_weight 318.41
_space_group_crystal_system monoclinic
_space_group_IT_number 14
_space_group_name_Hall '-P 2ybc'
_space_group_name_H-M_alt 'P 1 21/c 1'
_atom_sites_solution_hydrogens mixed
_atom_sites_solution_primary direct
_audit_creation_date 2023-05-16
_audit_creation_method
;
Olex2 1.2
(compiled 2018.05.29 svn.r3508 for OlexSys, GUI svn.r5506)
;
_audit_update_record
;
2023-06-07 deposited with the CCDC.	2023-12-04 downloaded from the CCDC.
;
_cell_angle_alpha 90
_cell_angle_beta 112.213(3)
_cell_angle_gamma 90
_cell_formula_units_Z 4
_cell_length_a 12.3573(3)
_cell_length_b 12.9050(3)
_cell_length_c 13.1240(3)
_cell_measurement_reflns_used 2865
_cell_measurement_temperature 293(2)
_cell_measurement_theta_max 70.2350
_cell_measurement_theta_min 3.6140
_cell_volume 1937.57(9)
_computing_cell_refinement 'CrysAlisPro 1.171.42.81a (Rigaku OD, 2023)'
_computing_data_collection 'CrysAlisPro 1.171.42.81a (Rigaku OD, 2023)'
_computing_data_reduction 'CrysAlisPro 1.171.42.81a (Rigaku OD, 2023)'
_computing_molecular_graphics 'Olex2 (Dolomanov et al., 2009)'
_computing_publication_material 'Olex2 (Dolomanov et al., 2009)'
_computing_structure_refinement 'ShelXL (Sheldrick, 2015)'
_computing_structure_solution 'ShelXS (Sheldrick, 2008)'
_diffrn_ambient_temperature 293(2)
_diffrn_detector 'CCD plate'
_diffrn_detector_area_resol_mean 16.2312
_diffrn_detector_type Eos
_diffrn_measured_fraction_theta_full 0.999
_diffrn_measured_fraction_theta_max 0.999
_diffrn_measurement_details
;
List of Runs (angles in degrees, time in seconds):

  # Type    Start    End  Width  t~exp~   \w     \q     \k     \f   Frames
#--------------------------------------------------------------------------
  1  \w   -104.00 -11.00   1.00    1.00    --  -33.50 -37.00-180.00   93
  2  \w   -108.00 -35.00   1.00    1.00    --  -33.50 178.00-120.00   73
  3  \w    -38.00  21.00   1.00    1.00    --  -33.50  57.00 -60.00   59
  4  \w      3.00  41.00   1.00    1.00    --   36.47 -99.00-180.00   38
  5  \w     40.00  74.00   1.00    1.00    --   36.47 -99.00 -60.00   34
  6  \w     44.00  74.00   1.00    1.00    --   36.47 -99.00-180.00   30
  7  \w     91.00 178.00   1.00    5.00    --  108.00  45.00 -60.00   87
  8  \w     38.00 103.00   1.00    5.00    --  108.00 -94.00  60.00   65
  9  \w    103.00 177.00   1.00    5.00    --  108.00  77.00 150.00   74
 10  \w    117.00 164.00   1.00    5.00    --  108.00  77.00-120.00   47
 11  \w     81.00 109.00   1.00    5.00    --  108.00-111.00-180.00   28
 12  \w     64.00 108.00   1.00    5.00    --  108.00-111.00   0.00   44
 13  \w     56.00 119.00   1.00    5.00    --  108.00 -61.00 150.00   63
 14  \w    125.00 158.00   1.00    5.00    --  108.00 111.00 120.00   33
 15  \w    149.00 175.00   1.00    5.00    --  108.00  61.00 -90.00   26
 16  \w     39.00  72.00   1.00    5.00    --  108.00 -94.00-180.00   33
 17  \w     88.00 113.00   1.00    5.00    --  108.00  61.00 -90.00   25
;
_diffrn_measurement_device 'four-circle diffractometer'
_diffrn_measurement_device_type 'Xcalibur, Eos, Gemini'
_diffrn_measurement_method '\w scans'
_diffrn_orient_matrix_type 'CrysAlisPro convention (1999,Acta A55,543-557)'
_diffrn_orient_matrix_UB_11 0.1245220000
_diffrn_orient_matrix_UB_12 -0.0159638000
_diffrn_orient_matrix_UB_13 0.0026436000
_diffrn_orient_matrix_UB_21 -0.0158677000
_diffrn_orient_matrix_UB_22 -0.1182659000
_diffrn_orient_matrix_UB_23 0.0021705000
_diffrn_orient_matrix_UB_31 -0.0485219000
_diffrn_orient_matrix_UB_32 -0.0022916000
_diffrn_orient_matrix_UB_33 -0.1268227000
_diffrn_radiation_monochromator graphite
_diffrn_radiation_probe x-ray
_diffrn_radiation_type CuK\a
_diffrn_radiation_wavelength 1.54184
_diffrn_reflns_av_R_equivalents 0.0278
_diffrn_reflns_av_unetI/netI 0.0420
_diffrn_reflns_Laue_measured_fraction_full 0.999
_diffrn_reflns_Laue_measured_fraction_max 0.999
_diffrn_reflns_limit_h_max 14
_diffrn_reflns_limit_h_min -14
_diffrn_reflns_limit_k_max 13
_diffrn_reflns_limit_k_min -15
_diffrn_reflns_limit_l_max 10
_diffrn_reflns_limit_l_min -15
_diffrn_reflns_number 7051
_diffrn_reflns_point_group_measured_fraction_full 0.999
_diffrn_reflns_point_group_measured_fraction_max 0.999
_diffrn_reflns_theta_full 67.070
_diffrn_reflns_theta_max 67.070
_diffrn_reflns_theta_min 3.864
_diffrn_source 'fine-focus sealed X-ray tube'
_diffrn_source_type 'Enhance (Cu) X-ray Source'
_exptl_absorpt_coefficient_mu 0.374
_exptl_absorpt_correction_T_max 1.00000
_exptl_absorpt_correction_T_min 0.98711
_exptl_absorpt_correction_type multi-scan
_exptl_absorpt_process_details
;
CrysAlisPro 1.171.42.81a (Rigaku Oxford Diffraction, 2023)
Empirical absorption correction using spherical harmonics,
implemented in SCALE3 ABSPACK scaling algorithm.
;
_exptl_crystal_colour colourless
_exptl_crystal_colour_primary colourless
_exptl_crystal_density_diffrn 1.092
_exptl_crystal_description block
_exptl_crystal_F_000 648
_exptl_crystal_size_max 0.18
_exptl_crystal_size_mid 0.12
_exptl_crystal_size_min 0.1
_refine_diff_density_max 0.400
_refine_diff_density_min -0.331
_refine_diff_density_rms 0.049
_refine_ls_extinction_method none
_refine_ls_goodness_of_fit_ref 1.035
_refine_ls_hydrogen_treatment mixed
_refine_ls_matrix_type full
_refine_ls_number_parameters 240
_refine_ls_number_reflns 3457
_refine_ls_number_restraints 1
_refine_ls_restrained_S_all 1.035
_refine_ls_R_factor_all 0.0800
_refine_ls_R_factor_gt 0.0675
_refine_ls_shift/su_max 0.000
_refine_ls_shift/su_mean 0.000
_refine_ls_structure_factor_coef Fsqd
_refine_ls_weighting_details 'w=1/[\s^2^(Fo^2^)+(0.1342P)^2^+0.1490P] where P=(Fo^2^+2Fc^2^)/3'
_refine_ls_weighting_scheme calc
_refine_ls_wR_factor_gt 0.1854
_refine_ls_wR_factor_ref 0.2037
_reflns_Friedel_coverage 0.000
_reflns_number_gt 2743
_reflns_number_total 3457
_reflns_threshold_expression 'I > 2\s(I)'
_cod_data_source_file d3cc05041f2.cif
_cod_data_source_block 202305123_auto
_cod_depositor_comments 'Adding full bibliography for 7132433--7132440.cif.'
_cod_original_cell_volume 1937.57(8)
_cod_database_code 7132435
_shelx_shelxl_version_number 2014/7
_chemical_oxdiff_formula C20H20N2O1B7
_shelx_space_group_comment
;
The symmetry employed for this shelxl refinement is uniquely defined
by the following loop, which should always be used as a source of
symmetry information in preference to the above space-group names.
They are only intended as comments.
;
_shelx_estimated_absorpt_t_max 0.964
_shelx_estimated_absorpt_t_min 0.936
_reflns_odcompleteness_completeness 100.00
_reflns_odcompleteness_iscentric 1
_reflns_odcompleteness_theta 66.97
_olex2_refinement_description
;
1. Fixed Uiso
 At 1.2 times of:
  All B(H) groups, All C(H) groups
2. Restrained distances
 O1-H1
 0.9 with sigma of 0.02
3.a Riding coordinates:
 O2(H2)
3.b Boron cage BH refined with riding coordinates:
 C1(H1A), C2(H2A), C3(H3), C4(H4), B1(H1B), B2(H2B), B3(H3A), B5(H5), B6(H6),
 B8(H8), B9(H9), B10(H10), B11(H11), B12(H12), B13(H13), B15(H15), B16(H16),
 B18(H18), B19(H19), B20(H20)
;
_olex2_submission_special_instructions 'No special instructions were received'
_oxdiff_exptl_absorpt_empirical_details
;
Empirical correction (ABSPACK) includes:
- Absorption correction using spherical harmonics
- Frame scaling
;
_oxdiff_exptl_absorpt_empirical_full_max 1.134
_oxdiff_exptl_absorpt_empirical_full_min 0.946

loop_
_space_group_symop_operation_xyz
'x, y, z'
'-x, y+1/2, -z+1/2'
'-x, -y, -z'
'x, -y-1/2, z-1/2'

loop_
_atom_site_label
_atom_site_type_symbol
_atom_site_fract_x
_atom_site_fract_y
_atom_site_fract_z
_atom_site_U_iso_or_equiv
_atom_site_adp_type
_atom_site_occupancy
_atom_site_site_symmetry_order
_atom_site_calc_flag
_atom_site_refinement_flags_posn
_atom_site_refinement_flags_adp
_atom_site_refinement_flags_occupancy
_atom_site_disorder_assembly
_atom_site_disorder_group
O1 O 0.34589(13) 0.46158(14) 0.47540(13) 0.0612(5) Uani 1 1 d D . . . .
H1 H 0.386(5) 0.519(3) 0.468(5) 0.21(3) Uiso 1 1 d D . . . .
O2 O 0.44611(11) 0.63712(11) 0.45054(10) 0.0430(4) Uani 1 1 d . . . . .
H2 H 0.5251 0.6349 0.4969 0.22(3) Uiso 1 1 d R . . . .
C1 C 0.0285(2) 0.3412(2) 0.3049(2) 0.0715(7) Uani 1 1 d . . . . .
H1A H -0.0286 0.2822 0.3188 0.086 Uiso 1 1 calc R . . . .
C2 C -0.01168(19) 0.4051(2) 0.1896(2) 0.0648(7) Uani 1 1 d . . . . .
H2A H -0.0971 0.3908 0.1234 0.078 Uiso 1 1 calc R . . . .
C3 C 0.44446(19) 0.77541(19) 0.17577(17) 0.0571(6) Uani 1 1 d . . . . .
H3 H 0.4988 0.8329 0.1552 0.069 Uiso 1 1 calc R . . . .
C4 C 0.3301(2) 0.7256(2) 0.08110(16) 0.0583(6) Uani 1 1 d . . . . .
H4 H 0.3045 0.7485 -0.0056 0.070 Uiso 1 1 calc R . . . .
B1 B 0.1091(2) 0.4156(3) 0.4130(2) 0.0667(8) Uani 1 1 d . . . . .
H1B H 0.1093 0.4095 0.4967 0.080 Uiso 1 1 calc R . . . .
B2 B -0.0119(2) 0.4681(3) 0.3039(2) 0.0663(8) Uani 1 1 d . . . . .
H2B H -0.0907 0.4953 0.3159 0.080 Uiso 1 1 calc R . . . .
B3 B 0.12172(18) 0.5365(2) 0.35317(18) 0.0488(5) Uani 1 1 d . . . . .
H3A H 0.1314 0.6097 0.3987 0.059 Uiso 1 1 calc R . . . .
B4 B 0.23914(19) 0.44407(19) 0.38715(19) 0.0490(5) Uani 1 1 d . . . . .
B5 B 0.1734(2) 0.3190(2) 0.3578(3) 0.0712(8) Uani 1 1 d . . . . .
H5 H 0.2154 0.2504 0.4064 0.085 Uiso 1 1 calc R . . . .
B6 B 0.03997(19) 0.5287(2) 0.20964(19) 0.0513(6) Uani 1 1 d . . . . .
H6 H -0.0049 0.5963 0.1609 0.062 Uiso 1 1 calc R . . . .
B7 B 0.19493(17) 0.51531(17) 0.25949(16) 0.0392(4) Uani 1 1 d . . . . .
B8 B 0.2251(2) 0.3790(2) 0.2622(2) 0.0573(6) Uani 1 1 d . . . . .
H8 H 0.3021 0.3496 0.2485 0.069 Uiso 1 1 calc R . . . .
B9 B 0.0917(3) 0.3108(2) 0.2129(3) 0.0729(8) Uani 1 1 d . . . . .
H9 H 0.0797 0.2376 0.1669 0.087 Uiso 1 1 calc R . . . .
B10 B 0.1031(2) 0.4318(2) 0.1536(2) 0.0571(6) Uani 1 1 d . . . . .
H10 H 0.0989 0.4369 0.0685 0.069 Uiso 1 1 calc R . . . .
B11 B 0.4253(2) 0.79098(19) 0.29527(18) 0.0485(5) Uani 1 1 d . . . . .
H11 H 0.4636 0.8537 0.3548 0.058 Uiso 1 1 calc R . . . .
B12 B 0.3088(2) 0.8156(2) 0.1673(2) 0.0558(6) Uani 1 1 d . . . . .
H12 H 0.2718 0.8935 0.1430 0.067 Uiso 1 1 calc R . . . .
B13 B 0.28287(18) 0.74009(17) 0.26769(16) 0.0421(5) Uani 1 1 d . . . . .
H13 H 0.2278 0.7695 0.3104 0.051 Uiso 1 1 calc R . . . .
B14 B 0.40916(17) 0.66130(16) 0.33748(16) 0.0379(4) Uani 1 1 d . . . . .
B15 B 0.51355(19) 0.6889(2) 0.27603(19) 0.0500(5) Uani 1 1 d . . . . .
H15 H 0.6084 0.6859 0.3231 0.060 Uiso 1 1 calc R . . . .
B16 B 0.2225(2) 0.7014(2) 0.12856(17) 0.0500(5) Uani 1 1 d . . . . .
H16 H 0.1282 0.7058 0.0791 0.060 Uiso 1 1 calc R . . . .
B17 B 0.28150(17) 0.60456(16) 0.23291(15) 0.0374(4) Uani 1 1 d . . . . .
B18 B 0.42514(18) 0.57500(18) 0.23668(17) 0.0450(5) Uani 1 1 d . . . . .
H18 H 0.4626 0.4970 0.2590 0.054 Uiso 1 1 calc R . . . .
B19 B 0.4522(2) 0.6501(2) 0.1360(2) 0.0609(7) Uani 1 1 d . . . . .
H19 H 0.5065 0.6228 0.0916 0.073 Uiso 1 1 calc R . . . .
B20 B 0.3104(2) 0.6002(2) 0.10925(18) 0.0523(6) Uani 1 1 d . . . . .
H20 H 0.2729 0.5394 0.0470 0.063 Uiso 1 1 calc R . . . .

loop_
_atom_site_aniso_label
_atom_site_aniso_U_11
_atom_site_aniso_U_22
_atom_site_aniso_U_33
_atom_site_aniso_U_23
_atom_site_aniso_U_13
_atom_site_aniso_U_12
O1 0.0405(8) 0.0715(11) 0.0551(8) 0.0235(7) -0.0005(6) -0.0082(7)
O2 0.0421(7) 0.0484(7) 0.0328(6) 0.0022(5) 0.0077(5) -0.0013(5)
C1 0.0466(12) 0.0754(17) 0.0820(16) 0.0167(13) 0.0124(11) -0.0196(11)
C2 0.0390(10) 0.0727(15) 0.0657(13) 0.0042(11) 0.0006(9) -0.0160(10)
C3 0.0551(12) 0.0676(14) 0.0476(10) 0.0112(10) 0.0181(9) -0.0129(10)
C4 0.0627(13) 0.0732(15) 0.0367(9) 0.0080(9) 0.0162(9) -0.0106(11)
B1 0.0466(12) 0.089(2) 0.0595(14) 0.0187(14) 0.0143(11) -0.0167(13)
B2 0.0369(12) 0.088(2) 0.0727(16) 0.0070(14) 0.0187(11) -0.0073(12)
B3 0.0367(10) 0.0635(14) 0.0448(11) 0.0021(10) 0.0137(9) -0.0032(9)
B4 0.0342(10) 0.0542(13) 0.0498(12) 0.0141(10) 0.0060(9) -0.0057(9)
B5 0.0497(14) 0.0579(16) 0.0902(19) 0.0217(14) 0.0085(13) -0.0101(12)
B6 0.0328(10) 0.0610(14) 0.0507(12) 0.0065(10) 0.0049(9) -0.0006(9)
B7 0.0315(9) 0.0454(11) 0.0355(9) 0.0014(8) 0.0068(7) -0.0023(8)
B8 0.0470(12) 0.0427(12) 0.0771(16) -0.0023(11) 0.0179(11) -0.0014(10)
B9 0.0626(16) 0.0528(15) 0.090(2) -0.0076(14) 0.0143(15) -0.0159(13)
B10 0.0519(13) 0.0571(14) 0.0543(13) -0.0111(11) 0.0109(10) -0.0138(11)
B11 0.0507(12) 0.0461(12) 0.0429(11) 0.0048(9) 0.0112(9) -0.0063(9)
B12 0.0590(14) 0.0524(13) 0.0478(12) 0.0129(10) 0.0109(10) -0.0015(11)
B13 0.0411(10) 0.0422(11) 0.0389(9) 0.0057(8) 0.0105(8) 0.0047(8)
B14 0.0332(9) 0.0421(10) 0.0345(9) 0.0000(8) 0.0084(7) -0.0002(7)
B15 0.0394(10) 0.0608(14) 0.0494(11) 0.0055(10) 0.0163(9) -0.0053(10)
B16 0.0446(11) 0.0623(14) 0.0354(10) 0.0087(9) 0.0062(8) -0.0016(10)
B17 0.0342(9) 0.0431(10) 0.0319(9) -0.0003(7) 0.0089(7) -0.0012(8)
B18 0.0410(10) 0.0506(12) 0.0458(11) -0.0030(9) 0.0192(9) 0.0010(9)
B19 0.0595(14) 0.0811(18) 0.0506(12) -0.0019(12) 0.0305(11) -0.0072(13)
B20 0.0555(13) 0.0634(14) 0.0376(11) -0.0064(10) 0.0171(9) -0.0072(11)

loop_
_atom_type_symbol
_atom_type_description
_atom_type_scat_dispersion_real
_atom_type_scat_dispersion_imag
_atom_type_scat_source
C C 0.0181 0.0091 'International Tables Vol C Tables 4.2.6.8 and 6.1.1.4'
H H 0.0000 0.0000 'International Tables Vol C Tables 4.2.6.8 and 6.1.1.4'
B B 0.0090 0.0039 'International Tables Vol C Tables 4.2.6.8 and 6.1.1.4'
O O 0.0492 0.0322 'International Tables Vol C Tables 4.2.6.8 and 6.1.1.4'

loop_
_geom_angle_atom_site_label_1
_geom_angle_atom_site_label_2
_geom_angle_atom_site_label_3
_geom_angle
_geom_angle_site_symmetry_1
_geom_angle_site_symmetry_3
_geom_angle_publ_flag
B4 O1 H1 114(4) . . ?
B14 O2 H2 122.3 . . ?
C2 C1 H1A 121.1 . . ?
C2 C1 B1 111.6(2) . . ?
C2 C1 B2 61.48(17) . . ?
C2 C1 B5 111.9(2) . . ?
C2 C1 B9 61.35(17) . . ?
B1 C1 H1A 117.8 . . ?
B1 C1 B2 62.63(18) . . ?
B1 C1 B9 116.15(19) . . ?
B2 C1 H1A 117.4 . . ?
B2 C1 B9 115.0(2) . . ?
B5 C1 H1A 117.6 . . ?
B5 C1 B1 63.47(18) . . ?
B5 C1 B2 115.36(19) . . ?
B5 C1 B9 63.5(2) . . ?
B9 C1 H1A 116.8 . . ?
C1 C2 H2A 120.9 . . ?
C1 C2 B2 61.67(18) . . ?
C1 C2 B6 111.50(18) . . ?
C1 C2 B9 61.82(18) . . ?
C1 C2 B10 111.68(18) . . ?
B2 C2 H2A 117.0 . . ?
B6 C2 H2A 118.2 . . ?
B6 C2 B2 62.80(16) . . ?
B6 C2 B9 115.42(17) . . ?
B9 C2 H2A 116.8 . . ?
B9 C2 B2 115.6(2) . . ?
B10 C2 H2A 118.1 . . ?
B10 C2 B2 115.38(17) . . ?
B10 C2 B6 63.07(15) . . ?
B10 C2 B9 62.91(17) . . ?
C4 C3 H3 121.0 . . ?
C4 C3 B11 111.85(16) . . ?
C4 C3 B12 61.51(15) . . ?
C4 C3 B15 111.87(18) . . ?
C4 C3 B19 61.66(15) . . ?
B11 C3 H3 117.5 . . ?
B11 C3 B12 63.06(14) . . ?
B11 C3 B15 63.99(13) . . ?
B11 C3 B19 116.09(17) . . ?
B12 C3 H3 116.8 . . ?
B15 C3 H3 117.5 . . ?
B15 C3 B12 116.31(16) . . ?
B15 C3 B19 62.84(15) . . ?
B19 C3 H3 116.9 . . ?
B19 C3 B12 115.51(18) . . ?
C3 C4 H4 120.8 . . ?
C3 C4 B12 62.06(15) . . ?
C3 C4 B16 111.66(16) . . ?
C3 C4 B19 61.83(16) . . ?
C3 C4 B20 111.46(17) . . ?
B12 C4 H4 116.5 . . ?
B12 C4 B19 116.13(17) . . ?
B16 C4 H4 118.1 . . ?
B16 C4 B12 62.89(15) . . ?
B16 C4 B19 115.42(17) . . ?
B16 C4 B20 63.16(14) . . ?
B19 C4 H4 116.8 . . ?
B20 C4 H4 118.2 . . ?
B20 C4 B12 115.68(16) . . ?
B20 C4 B19 62.65(15) . . ?
C1 B1 H1B 125.1 . . ?
C1 B1 B2 59.24(17) . . ?
C1 B1 B3 104.44(18) . . ?
C1 B1 B4 104.0(2) . . ?
C1 B1 B5 58.03(17) . . ?
B2 B1 H1B 121.2 . . ?
B2 B1 B3 59.68(15) . . ?
B2 B1 B4 108.11(17) . . ?
B2 B1 B5 108.1(2) . . ?
B3 B1 H1B 122.4 . . ?
B3 B1 B4 60.32(13) . . ?
B4 B1 H1B 122.5 . . ?
B5 B1 H1B 121.7 . . ?
B5 B1 B3 107.92(19) . . ?
B5 B1 B4 59.77(16) . . ?
C1 B2 B1 58.13(17) . . ?
C1 B2 H2B 125.1 . . ?
C1 B2 B3 104.21(18) . . ?
C1 B2 B6 104.2(2) . . ?
C2 B2 C1 56.86(17) . . ?
C2 B2 B1 104.3(2) . . ?
C2 B2 H2B 124.9 . . ?
C2 B2 B3 104.32(17) . . ?
C2 B2 B6 58.41(15) . . ?
B1 B2 H2B 122.0 . . ?
B1 B2 B6 108.38(17) . . ?
B3 B2 B1 60.48(15) . . ?
B3 B2 H2B 123.0 . . ?
B3 B2 B6 60.05(13) . . ?
B6 B2 H2B 122.1 . . ?
B1 B3 H3A 121.5 . . ?
B1 B3 B4 60.45(14) . . ?
B1 B3 B7 108.59(19) . . ?
B2 B3 B1 59.84(15) . . ?
B2 B3 H3A 121.5 . . ?
B2 B3 B4 108.34(19) . . ?
B2 B3 B6 60.27(14) . . ?
B2 B3 B7 108.43(17) . . ?
B4 B3 H3A 121.5 . . ?
B4 B3 B7 60.17(12) . . ?
B6 B3 B1 108.05(18) . . ?
B6 B3 H3A 121.8 . . ?
B6 B3 B4 107.94(17) . . ?
B6 B3 B7 59.83(12) . . ?
B7 B3 H3A 121.4 . . ?
O1 B4 B1 120.22(19) . . ?
O1 B4 B3 121.0(2) . . ?
O1 B4 B5 122.18(19) . . ?
O1 B4 B7 122.89(17) . . ?
O1 B4 B8 124.4(2) . . ?
B1 B4 B7 107.47(15) . . ?
B3 B4 B1 59.23(15) . . ?
B3 B4 B7 59.98(12) . . ?
B5 B4 B1 59.36(18) . . ?
B5 B4 B3 106.73(17) . . ?
B5 B4 B7 107.89(17) . . ?
B5 B4 B8 59.94(17) . . ?
B8 B4 B1 107.02(18) . . ?
B8 B4 B3 107.10(15) . . ?
B8 B4 B7 59.91(13) . . ?
C1 B5 B1 58.49(17) . . ?
C1 B5 B4 105.2(2) . . ?
C1 B5 H5 124.9 . . ?
C1 B5 B8 104.1(2) . . ?
C1 B5 B9 59.11(18) . . ?
B1 B5 B4 60.87(16) . . ?
B1 B5 H5 120.9 . . ?
B1 B5 B8 108.50(19) . . ?
B1 B5 B9 108.5(2) . . ?
B4 B5 H5 121.8 . . ?
B4 B5 B8 60.30(14) . . ?
B4 B5 B9 108.16(19) . . ?
B8 B5 H5 122.8 . . ?
B8 B5 B9 59.08(17) . . ?
B9 B5 H5 121.5 . . ?
C2 B6 B2 58.79(16) . . ?
C2 B6 B3 104.32(17) . . ?
C2 B6 H6 125.2 . . ?
C2 B6 B7 104.71(17) . . ?
C2 B6 B10 58.19(15) . . ?
B2 B6 H6 121.3 . . ?
B2 B6 B7 108.81(16) . . ?
B3 B6 B2 59.68(13) . . ?
B3 B6 H6 122.2 . . ?
B3 B6 B7 60.91(12) . . ?
B3 B6 B10 108.48(17) . . ?
B7 B6 H6 121.7 . . ?
B10 B6 B2 108.04(19) . . ?
B10 B6 H6 121.5 . . ?
B10 B6 B7 60.26(13) . . ?
B3 B7 B4 59.85(12) . . ?
B6 B7 B3 59.26(12) . . ?
B6 B7 B4 107.23(15) . . ?
B6 B7 B8 106.77(16) . . ?
B6 B7 B10 59.64(14) . . ?
B8 B7 B3 106.82(16) . . ?
B8 B7 B4 59.67(14) . . ?
B10 B7 B3 106.70(15) . . ?
B10 B7 B4 107.16(16) . . ?
B10 B7 B8 59.34(14) . . ?
B17 B7 B3 123.78(17) . . ?
B17 B7 B4 122.94(14) . . ?
B17 B7 B6 122.16(16) . . ?
B17 B7 B8 121.80(16) . . ?
B17 B7 B10 120.99(16) . . ?
B4 B8 B7 60.42(13) . . ?
B4 B8 H8 121.4 . . ?
B5 B8 B4 59.76(16) . . ?
B5 B8 B7 108.16(19) . . ?
B5 B8 H8 121.8 . . ?
B7 B8 H8 121.4 . . ?
B9 B8 B4 108.9(2) . . ?
B9 B8 B5 60.53(17) . . ?
B9 B8 B7 108.87(19) . . ?
B9 B8 H8 120.9 . . ?
B9 B8 B10 60.22(16) . . ?
B10 B8 B4 108.30(18) . . ?
B10 B8 B5 108.05(19) . . ?
B10 B8 B7 60.03(13) . . ?
B10 B8 H8 121.7 . . ?
C1 B9 B5 57.39(17) . . ?
C1 B9 B8 103.8(2) . . ?
C1 B9 H9 125.4 . . ?
C1 B9 B10 103.9(2) . . ?
C2 B9 C1 56.83(17) . . ?
C2 B9 B5 103.4(2) . . ?
C2 B9 B8 104.06(19) . . ?
C2 B9 H9 125.3 . . ?
C2 B9 B10 58.12(16) . . ?
B5 B9 H9 122.6 . . ?
B8 B9 B5 60.39(16) . . ?
B8 B9 H9 123.0 . . ?
B8 B9 B10 60.20(15) . . ?
B10 B9 B5 107.92(19) . . ?
B10 B9 H9 122.2 . . ?
C2 B10 B6 58.74(15) . . ?
C2 B10 B7 105.02(18) . . ?
C2 B10 B8 104.23(19) . . ?
C2 B10 B9 58.97(17) . . ?
C2 B10 H10 124.9 . . ?
B6 B10 B7 60.11(12) . . ?
B6 B10 H10 121.3 . . ?
B7 B10 H10 121.8 . . ?
B8 B10 B6 108.16(17) . . ?
B8 B10 B7 60.63(13) . . ?
B8 B10 B9 59.58(15) . . ?
B8 B10 H10 122.6 . . ?
B9 B10 B6 108.6(2) . . ?
B9 B10 B7 108.84(18) . . ?
B9 B10 H10 121.1 . . ?
C3 B11 H11 125.1 . . ?
C3 B11 B12 59.40(14) . . ?
C3 B11 B13 104.04(15) . . ?
C3 B11 B14 104.30(17) . . ?
C3 B11 B15 58.18(14) . . ?
B12 B11 H11 121.1 . . ?
B12 B11 B13 59.32(13) . . ?
B12 B11 B14 108.23(16) . . ?
B12 B11 B15 108.52(17) . . ?
B13 B11 H11 122.8 . . ?
B13 B11 B14 60.23(11) . . ?
B13 B11 B15 107.93(16) . . ?
B14 B11 H11 122.3 . . ?
B15 B11 H11 121.4 . . ?
B15 B11 B14 60.14(12) . . ?
C3 B12 B11 57.54(13) . . ?
C3 B12 H12 125.7 . . ?
C3 B12 B13 103.48(16) . . ?
C3 B12 B16 103.50(18) . . ?
C4 B12 C3 56.44(14) . . ?
C4 B12 B11 103.36(18) . . ?
C4 B12 H12 125.4 . . ?
C4 B12 B13 103.64(17) . . ?
C4 B12 B16 58.21(14) . . ?
B11 B12 H12 122.4 . . ?
B13 B12 B11 60.43(12) . . ?
B13 B12 H12 123.3 . . ?
B13 B12 B16 59.75(12) . . ?
B16 B12 B11 107.80(16) . . ?
B16 B12 H12 122.4 . . ?
B11 B13 H13 121.5 . . ?
B11 B13 B14 60.29(12) . . ?
B11 B13 B17 108.79(15) . . ?
B12 B13 B11 60.25(13) . . ?
B12 B13 H13 120.8 . . ?
B12 B13 B14 109.02(16) . . ?
B12 B13 B16 60.52(13) . . ?
B12 B13 B17 109.49(16) . . ?
B14 B13 H13 121.4 . . ?
B14 B13 B17 60.27(11) . . ?
B16 B13 B11 108.26(15) . . ?
B16 B13 H13 121.6 . . ?
B16 B13 B14 108.29(15) . . ?
B16 B13 B17 60.30(12) . . ?
B17 B13 H13 121.0 . . ?
O2 B14 B11 120.00(15) . . ?
O2 B14 B13 122.28(16) . . ?
O2 B14 B15 120.89(15) . . ?
O2 B14 B17 123.40(15) . . ?
O2 B14 B18 123.69(16) . . ?
B11 B14 B17 108.04(14) . . ?
B13 B14 B11 59.48(12) . . ?
B13 B14 B15 106.97(14) . . ?
B13 B14 B17 60.13(11) . . ?
B15 B14 B11 59.67(13) . . ?
B15 B14 B17 107.93(14) . . ?
B18 B14 B11 107.12(15) . . ?
B18 B14 B13 106.95(14) . . ?
B18 B14 B15 59.65(12) . . ?
B18 B14 B17 59.83(11) . . ?
C3 B15 B11 57.84(13) . . ?
C3 B15 B14 104.08(15) . . ?
C3 B15 H15 125.3 . . ?
C3 B15 B18 104.16(16) . . ?
C3 B15 B19 59.20(15) . . ?
B11 B15 B14 60.19(12) . . ?
B11 B15 H15 121.6 . . ?
B14 B15 H15 122.3 . . ?
B18 B15 B11 107.94(15) . . ?
B18 B15 B14 60.17(11) . . ?
B18 B15 H15 122.6 . . ?
B19 B15 B11 108.03(17) . . ?
B19 B15 B14 108.09(15) . . ?
B19 B15 H15 121.3 . . ?
B19 B15 B18 59.56(13) . . ?
C4 B16 B12 58.90(15) . . ?
C4 B16 B13 104.14(16) . . ?
C4 B16 H16 125.1 . . ?
C4 B16 B17 105.05(16) . . ?
C4 B16 B20 58.46(14) . . ?
B12 B16 H16 120.9 . . ?
B12 B16 B17 109.44(14) . . ?
B12 B16 B20 108.48(17) . . ?
B13 B16 B12 59.72(13) . . ?
B13 B16 H16 122.4 . . ?
B13 B16 B17 61.03(11) . . ?
B13 B16 B20 108.25(15) . . ?
B17 B16 H16 121.4 . . ?
B20 B16 H16 121.4 . . ?
B20 B16 B17 60.16(12) . . ?
B7 B17 B13 123.52(15) . . ?
B7 B17 B14 123.79(14) . . ?
B7 B17 B16 121.63(15) . . ?
B7 B17 B18 122.91(16) . . ?
B7 B17 B20 121.53(16) . . ?
B13 B17 B14 59.61(11) . . ?
B16 B17 B13 58.68(12) . . ?
B16 B17 B14 106.48(14) . . ?
B16 B17 B18 106.35(14) . . ?
B18 B17 B13 106.49(14) . . ?
B18 B17 B14 59.75(11) . . ?
B20 B17 B13 105.88(15) . . ?
B20 B17 B14 106.55(14) . . ?
B20 B17 B16 59.50(13) . . ?
B20 B17 B18 58.99(12) . . ?
B14 B18 B17 60.43(11) . . ?
B14 B18 H18 121.5 . . ?
B15 B18 B14 60.18(12) . . ?
B15 B18 B17 108.83(16) . . ?
B15 B18 H18 121.7 . . ?
B17 B18 H18 120.9 . . ?
B19 B18 B14 108.35(17) . . ?
B19 B18 B15 59.87(13) . . ?
B19 B18 B17 109.05(16) . . ?
B19 B18 H18 121.4 . . ?
B20 B18 B14 108.11(15) . . ?
B20 B18 B15 107.84(17) . . ?
B20 B18 B17 60.28(12) . . ?
B20 B18 H18 121.8 . . ?
B20 B18 B19 60.17(14) . . ?
C3 B19 B15 57.96(14) . . ?
C3 B19 B18 103.99(16) . . ?
C3 B19 H19 125.4 . . ?
C3 B19 B20 103.81(19) . . ?
C4 B19 C3 56.51(15) . . ?
C4 B19 B15 103.83(18) . . ?
C4 B19 B18 103.97(16) . . ?
C4 B19 H19 125.2 . . ?
C4 B19 B20 58.34(14) . . ?
B15 B19 H19 122.1 . . ?
B18 B19 B15 60.57(13) . . ?
B18 B19 H19 123.1 . . ?
B18 B19 B20 59.84(13) . . ?
B20 B19 B15 108.14(16) . . ?
B20 B19 H19 122.3 . . ?
C4 B20 B16 58.39(14) . . ?
C4 B20 B17 105.14(16) . . ?
C4 B20 B18 104.60(17) . . ?
C4 B20 B19 59.01(15) . . ?
C4 B20 H20 124.9 . . ?
B16 B20 B17 60.34(12) . . ?
B16 B20 H20 121.4 . . ?
B17 B20 H20 121.5 . . ?
B18 B20 B16 108.38(15) . . ?
B18 B20 B17 60.73(11) . . ?
B18 B20 B19 59.99(13) . . ?
B18 B20 H20 122.3 . . ?
B19 B20 B16 108.46(19) . . ?
B19 B20 B17 109.27(15) . . ?
B19 B20 H20 120.9 . . ?

loop_
_geom_bond_atom_site_label_1
_geom_bond_atom_site_label_2
_geom_bond_distance
_geom_bond_site_symmetry_2
_geom_bond_publ_flag
O1 H1 0.92(2) . ?
O1 B4 1.406(3) . ?
O2 H2 0.9349 . ?
O2 B14 1.413(2) . ?
C1 H1A 1.1000 . ?
C1 C2 1.628(3) . ?
C1 B1 1.691(4) . ?
C1 B2 1.711(4) . ?
C1 B5 1.683(4) . ?
C1 B9 1.714(5) . ?
C2 H2A 1.1000 . ?
C2 B2 1.708(4) . ?
C2 B6 1.701(3) . ?
C2 B9 1.707(4) . ?
C2 B10 1.691(4) . ?
C3 H3 1.1000 . ?
C3 C4 1.621(3) . ?
C3 B11 1.684(3) . ?
C3 B12 1.718(4) . ?
C3 B15 1.691(3) . ?
C3 B19 1.713(4) . ?
C4 H4 1.1000 . ?
C4 B12 1.709(4) . ?
C4 B16 1.697(3) . ?
C4 B19 1.710(4) . ?
C4 B20 1.698(4) . ?
B1 H1B 1.1000 . ?
B1 B2 1.768(4) . ?
B1 B3 1.780(4) . ?
B1 B4 1.802(3) . ?
B1 B5 1.775(5) . ?
B2 H2B 1.1000 . ?
B2 B3 1.765(3) . ?
B2 B6 1.776(4) . ?
B3 H3A 1.1000 . ?
B3 B4 1.799(3) . ?
B3 B6 1.772(3) . ?
B3 B7 1.802(3) . ?
B4 B5 1.782(4) . ?
B4 B7 1.805(3) . ?
B4 B8 1.792(4) . ?
B5 H5 1.1000 . ?
B5 B8 1.785(4) . ?
B5 B9 1.788(5) . ?
B6 H6 1.1000 . ?
B6 B7 1.783(3) . ?
B6 B10 1.774(4) . ?
B7 B8 1.796(3) . ?
B7 B10 1.785(3) . ?
B7 B17 1.696(3) . ?
B8 H8 1.1000 . ?
B8 B9 1.762(4) . ?
B8 B10 1.773(4) . ?
B9 H9 1.1000 . ?
B9 B10 1.773(4) . ?
B10 H10 1.1000 . ?
B11 H11 1.1000 . ?
B11 B12 1.780(3) . ?
B11 B13 1.783(3) . ?
B11 B14 1.797(3) . ?
B11 B15 1.788(4) . ?
B12 H12 1.1000 . ?
B12 B13 1.763(3) . ?
B12 B16 1.777(4) . ?
B13 H13 1.1000 . ?
B13 B14 1.797(3) . ?
B13 B16 1.763(3) . ?
B13 B17 1.806(3) . ?
B14 B15 1.797(3) . ?
B14 B17 1.809(3) . ?
B14 B18 1.796(3) . ?
B15 H15 1.1000 . ?
B15 B18 1.787(3) . ?
B15 B19 1.774(3) . ?
B16 H16 1.1000 . ?
B16 B17 1.793(3) . ?
B16 B20 1.778(4) . ?
B17 B18 1.798(3) . ?
B17 B20 1.790(3) . ?
B18 H18 1.1000 . ?
B18 B19 1.769(3) . ?
B18 B20 1.766(3) . ?
B19 H19 1.1000 . ?
B19 B20 1.772(4) . ?
B20 H20 1.1000 . ?

loop_
_geom_hbond_atom_site_label_D
_geom_hbond_atom_site_label_H
_geom_hbond_atom_site_label_A
_geom_hbond_distance_DH
_geom_hbond_distance_HA
_geom_hbond_distance_DA
_geom_hbond_angle_DHA
_geom_hbond_site_symmetry_A
O1 H1 O2 0.92(2) 1.75(2) 2.660(2) 173(6) .
O2 H2 O1 0.93 1.95 2.699(2) 136.1 3_666

loop_
_geom_torsion_atom_site_label_1
_geom_torsion_atom_site_label_2
_geom_torsion_atom_site_label_3
_geom_torsion_atom_site_label_4
_geom_torsion
_geom_torsion_site_symmetry_1
_geom_torsion_site_symmetry_2
_geom_torsion_site_symmetry_3
_geom_torsion_site_symmetry_4
_geom_torsion_publ_flag
O1 B4 B5 C1 148.1(2) . . . . ?
O1 B4 B5 B1 108.6(2) . . . . ?
O1 B4 B5 B8 -114.0(2) . . . . ?
O1 B4 B5 B9 -150.0(2) . . . . ?
O1 B4 B7 B3 -109.6(3) . . . . ?
O1 B4 B7 B6 -146.5(2) . . . . ?
O1 B4 B7 B8 113.8(3) . . . . ?
O1 B4 B7 B10 150.7(2) . . . . ?
O1 B4 B7 B17 3.4(3) . . . . ?
O1 B4 B8 B5 110.5(2) . . . . ?
O1 B4 B8 B7 -111.3(2) . . . . ?
O1 B4 B8 B9 147.2(2) . . . . ?
O1 B4 B8 B10 -148.9(2) . . . . ?
O2 B14 B15 C3 -148.05(18) . . . . ?
O2 B14 B15 B11 -108.96(19) . . . . ?
O2 B14 B15 B18 113.5(2) . . . . ?
O2 B14 B15 B19 150.20(19) . . . . ?
O2 B14 B17 B7 -1.2(3) . . . . ?
O2 B14 B17 B13 111.0(2) . . . . ?
O2 B14 B17 B16 147.72(17) . . . . ?
O2 B14 B17 B18 -112.7(2) . . . . ?
O2 B14 B17 B20 -149.94(18) . . . . ?
O2 B14 B18 B15 -109.0(2) . . . . ?
O2 B14 B18 B17 112.19(19) . . . . ?
O2 B14 B18 B19 -145.85(18) . . . . ?
O2 B14 B18 B20 150.44(18) . . . . ?
C1 C2 B2 B1 35.18(17) . . . . ?
C1 C2 B2 B3 97.81(19) . . . . ?
C1 C2 B2 B6 138.19(17) . . . . ?
C1 C2 B6 B2 -39.10(19) . . . . ?
C1 C2 B6 B3 1.1(3) . . . . ?
C1 C2 B6 B7 64.2(2) . . . . ?
C1 C2 B6 B10 104.2(2) . . . . ?
C1 C2 B9 B5 -35.16(18) . . . . ?
C1 C2 B9 B8 -97.5(2) . . . . ?
C1 C2 B9 B10 -138.14(19) . . . . ?
C1 C2 B10 B6 -103.9(2) . . . . ?
C1 C2 B10 B7 -64.0(3) . . . . ?
C1 C2 B10 B8 -1.1(3) . . . . ?
C1 C2 B10 B9 39.3(2) . . . . ?
C1 B1 B2 C2 -34.62(17) . . . . ?
C1 B1 B2 B3 -133.2(2) . . . . ?
C1 B1 B2 B6 -95.6(2) . . . . ?
C1 B1 B3 B2 40.32(19) . . . . ?
C1 B1 B3 B4 -98.1(2) . . . . ?
C1 B1 B3 B6 2.7(2) . . . . ?
C1 B1 B3 B7 -60.6(2) . . . . ?
C1 B1 B4 O1 -150.9(2) . . . . ?
C1 B1 B4 B3 98.85(19) . . . . ?
C1 B1 B4 B5 -39.05(19) . . . . ?
C1 B1 B4 B7 61.8(2) . . . . ?
C1 B1 B4 B8 -1.3(2) . . . . ?
C1 B1 B5 B4 133.89(19) . . . . ?
C1 B1 B5 B8 95.6(2) . . . . ?
C1 B1 B5 B9 32.93(18) . . . . ?
C1 B2 B3 B1 -39.70(19) . . . . ?
C1 B2 B3 B4 -2.2(2) . . . . ?
C1 B2 B3 B6 98.4(2) . . . . ?
C1 B2 B3 B7 61.5(2) . . . . ?
C1 B2 B6 C2 35.16(16) . . . . ?
C1 B2 B6 B3 -98.42(19) . . . . ?
C1 B2 B6 B7 -61.0(2) . . . . ?
C1 B2 B6 B10 2.9(2) . . . . ?
C1 B5 B8 B4 99.6(2) . . . . ?
C1 B5 B8 B7 62.0(2) . . . . ?
C1 B5 B8 B9 -39.8(2) . . . . ?
C1 B5 B8 B10 -1.5(3) . . . . ?
C1 B5 B9 C2 34.91(18) . . . . ?
C1 B5 B9 B8 133.6(2) . . . . ?
C1 B5 B9 B10 95.3(2) . . . . ?
C1 B9 B10 C2 -35.13(17) . . . . ?
C1 B9 B10 B6 -2.4(2) . . . . ?
C1 B9 B10 B7 61.4(2) . . . . ?
C1 B9 B10 B8 98.2(2) . . . . ?
C2 C1 B1 B2 38.4(2) . . . . ?
C2 C1 B1 B3 -2.1(3) . . . . ?
C2 C1 B1 B4 -64.6(3) . . . . ?
C2 C1 B1 B5 -104.5(2) . . . . ?
C2 C1 B2 B1 -138.90(18) . . . . ?
C2 C1 B2 B3 -98.01(19) . . . . ?
C2 C1 B2 B6 -35.86(16) . . . . ?
C2 C1 B5 B1 104.1(2) . . . . ?
C2 C1 B5 B4 63.4(3) . . . . ?
C2 C1 B5 B8 0.8(3) . . . . ?
C2 C1 B5 B9 -39.0(2) . . . . ?
C2 C1 B9 B5 138.3(2) . . . . ?
C2 C1 B9 B8 97.9(2) . . . . ?
C2 C1 B9 B10 35.72(16) . . . . ?
C2 B2 B3 B1 -98.5(2) . . . . ?
C2 B2 B3 B4 -61.1(2) . . . . ?
C2 B2 B3 B6 39.56(18) . . . . ?
C2 B2 B3 B7 2.7(2) . . . . ?
C2 B2 B6 B3 -133.58(19) . . . . ?
C2 B2 B6 B7 -96.16(19) . . . . ?
C2 B2 B6 B10 -32.29(16) . . . . ?
C2 B6 B7 B3 -98.43(19) . . . . ?
C2 B6 B7 B4 -61.2(2) . . . . ?
C2 B6 B7 B8 1.5(2) . . . . ?
C2 B6 B7 B10 38.95(17) . . . . ?
C2 B6 B7 B17 148.61(18) . . . . ?
C2 B6 B10 B7 -134.32(18) . . . . ?
C2 B6 B10 B8 -95.9(2) . . . . ?
C2 B6 B10 B9 -32.80(17) . . . . ?
C2 B9 B10 B6 32.71(17) . . . . ?
C2 B9 B10 B7 96.6(2) . . . . ?
C2 B9 B10 B8 133.3(2) . . . . ?
C3 C4 B12 B11 -34.95(15) . . . . ?
C3 C4 B12 B13 -97.29(16) . . . . ?
C3 C4 B12 B16 -137.81(16) . . . . ?
C3 C4 B16 B12 39.67(18) . . . . ?
C3 C4 B16 B13 -0.9(2) . . . . ?
C3 C4 B16 B17 -64.2(2) . . . . ?
C3 C4 B16 B20 -103.9(2) . . . . ?
C3 C4 B19 B15 35.11(15) . . . . ?
C3 C4 B19 B18 97.71(17) . . . . ?
C3 C4 B19 B20 138.10(16) . . . . ?
C3 C4 B20 B16 104.21(18) . . . . ?
C3 C4 B20 B17 64.4(2) . . . . ?
C3 C4 B20 B18 1.4(2) . . . . ?
C3 C4 B20 B19 -39.24(17) . . . . ?
C3 B11 B12 C4 34.45(16) . . . . ?
C3 B11 B12 B13 132.73(18) . . . . ?
C3 B11 B12 B16 94.96(19) . . . . ?
C3 B11 B13 B12 -40.67(16) . . . . ?
C3 B11 B13 B14 98.64(17) . . . . ?
C3 B11 B13 B16 -2.4(2) . . . . ?
C3 B11 B13 B17 61.53(18) . . . . ?
C3 B11 B14 O2 149.74(17) . . . . ?
C3 B11 B14 B13 -98.20(16) . . . . ?
C3 B11 B14 B15 39.31(14) . . . . ?
C3 B11 B14 B17 -61.33(18) . . . . ?
C3 B11 B14 B18 1.74(19) . . . . ?
C3 B11 B15 B14 -133.74(16) . . . . ?
C3 B11 B15 B18 -95.75(17) . . . . ?
C3 B11 B15 B19 -32.79(16) . . . . ?
C3 B12 B13 B11 39.59(15) . . . . ?
C3 B12 B13 B14 2.8(2) . . . . ?
C3 B12 B13 B16 -97.94(18) . . . . ?
C3 B12 B13 B17 -61.44(19) . . . . ?
C3 B12 B16 C4 -35.14(14) . . . . ?
C3 B12 B16 B13 97.90(16) . . . . ?
C3 B12 B16 B17 61.10(19) . . . . ?
C3 B12 B16 B20 -2.89(19) . . . . ?
C3 B15 B18 B14 -98.31(16) . . . . ?
C3 B15 B18 B17 -61.11(18) . . . . ?
C3 B15 B18 B19 40.48(16) . . . . ?
C3 B15 B18 B20 2.8(2) . . . . ?
C3 B15 B19 C4 -34.46(15) . . . . ?
C3 B15 B19 B18 -132.88(17) . . . . ?
C3 B15 B19 B20 -95.2(2) . . . . ?
C3 B19 B20 C4 35.00(15) . . . . ?
C3 B19 B20 B16 2.7(2) . . . . ?
C3 B19 B20 B17 -61.5(2) . . . . ?
C3 B19 B20 B18 -98.34(17) . . . . ?
C4 C3 B11 B12 -38.72(18) . . . . ?
C4 C3 B11 B13 1.9(2) . . . . ?
C4 C3 B11 B14 64.2(2) . . . . ?
C4 C3 B11 B15 104.5(2) . . . . ?
C4 C3 B12 B11 138.66(18) . . . . ?
C4 C3 B12 B13 97.59(17) . . . . ?
C4 C3 B12 B16 35.95(14) . . . . ?
C4 C3 B15 B11 -104.50(19) . . . . ?
C4 C3 B15 B14 -64.2(2) . . . . ?
C4 C3 B15 B18 -2.0(2) . . . . ?
C4 C3 B15 B19 38.67(17) . . . . ?
C4 C3 B19 B15 -138.79(16) . . . . ?
C4 C3 B19 B18 -97.67(17) . . . . ?
C4 C3 B19 B20 -35.83(15) . . . . ?
C4 B12 B13 B11 97.80(18) . . . . ?
C4 B12 B13 B14 61.01(19) . . . . ?
C4 B12 B13 B16 -39.74(15) . . . . ?
C4 B12 B13 B17 -3.2(2) . . . . ?
C4 B12 B16 B13 133.04(17) . . . . ?
C4 B12 B16 B17 96.24(17) . . . . ?
C4 B12 B16 B20 32.25(15) . . . . ?
C4 B16 B17 B7 -149.34(17) . . . . ?
C4 B16 B17 B13 98.06(17) . . . . ?
C4 B16 B17 B14 60.97(18) . . . . ?
C4 B16 B17 B18 -1.6(2) . . . . ?
C4 B16 B17 B20 -38.85(15) . . . . ?
C4 B16 B20 B17 134.70(16) . . . . ?
C4 B16 B20 B18 96.16(18) . . . . ?
C4 B16 B20 B19 32.56(15) . . . . ?
C4 B19 B20 B16 -32.32(15) . . . . ?
C4 B19 B20 B17 -96.47(18) . . . . ?
C4 B19 B20 B18 -133.34(17) . . . . ?
B1 C1 C2 B2 -38.9(2) . . . . ?
B1 C1 C2 B6 0.7(3) . . . . ?
B1 C1 C2 B9 108.9(2) . . . . ?
B1 C1 C2 B10 69.1(3) . . . . ?
B1 C1 B2 C2 138.90(18) . . . . ?
B1 C1 B2 B3 40.89(17) . . . . ?
B1 C1 B2 B6 103.04(18) . . . . ?
B1 C1 B5 B4 -40.71(19) . . . . ?
B1 C1 B5 B8 -103.3(2) . . . . ?
B1 C1 B5 B9 -143.1(2) . . . . ?
B1 C1 B9 C2 -101.5(2) . . . . ?
B1 C1 B9 B5 36.8(2) . . . . ?
B1 C1 B9 B8 -3.6(3) . . . . ?
B1 C1 B9 B10 -65.8(3) . . . . ?
B1 B2 B3 B4 37.48(19) . . . . ?
B1 B2 B3 B6 138.1(2) . . . . ?
B1 B2 B3 B7 101.3(2) . . . . ?
B1 B2 B6 C2 95.8(2) . . . . ?
B1 B2 B6 B3 -37.8(2) . . . . ?
B1 B2 B6 B7 -0.3(3) . . . . ?
B1 B2 B6 B10 63.5(2) . . . . ?
B1 B3 B4 O1 -109.0(2) . . . . ?
B1 B3 B4 B5 37.04(19) . . . . ?
B1 B3 B4 B7 138.38(18) . . . . ?
B1 B3 B4 B8 99.98(19) . . . . ?
B1 B3 B6 C2 -2.4(2) . . . . ?
B1 B3 B6 B2 37.39(18) . . . . ?
B1 B3 B6 B7 -101.45(19) . . . . ?
B1 B3 B6 B10 -63.1(2) . . . . ?
B1 B3 B7 B4 -37.56(15) . . . . ?
B1 B3 B7 B6 100.52(18) . . . . ?
B1 B3 B7 B8 0.7(2) . . . . ?
B1 B3 B7 B10 62.9(2) . . . . ?
B1 B3 B7 B17 -149.16(17) . . . . ?
B1 B4 B5 C1 39.54(19) . . . . ?
B1 B4 B5 B8 137.40(18) . . . . ?
B1 B4 B5 B9 101.5(2) . . . . ?
B1 B4 B7 B3 36.75(18) . . . . ?
B1 B4 B7 B6 -0.2(2) . . . . ?
B1 B4 B7 B8 -99.9(2) . . . . ?
B1 B4 B7 B10 -63.0(2) . . . . ?
B1 B4 B7 B17 149.7(2) . . . . ?
B1 B4 B8 B5 -37.52(18) . . . . ?
B1 B4 B8 B7 100.69(18) . . . . ?
B1 B4 B8 B9 -0.8(2) . . . . ?
B1 B4 B8 B10 63.1(2) . . . . ?
B1 B5 B8 B4 38.57(17) . . . . ?
B1 B5 B8 B7 1.0(2) . . . . ?
B1 B5 B8 B9 -100.9(2) . . . . ?
B1 B5 B8 B10 -62.5(2) . . . . ?
B1 B5 B9 C1 -32.69(18) . . . . ?
B1 B5 B9 C2 2.2(3) . . . . ?
B1 B5 B9 B8 101.0(2) . . . . ?
B1 B5 B9 B10 62.6(3) . . . . ?
B2 C1 C2 B6 39.59(18) . . . . ?
B2 C1 C2 B9 147.79(18) . . . . ?
B2 C1 C2 B10 108.0(2) . . . . ?
B2 C1 B1 B3 -40.54(18) . . . . ?
B2 C1 B1 B4 -102.97(19) . . . . ?
B2 C1 B1 B5 -142.9(2) . . . . ?
B2 C1 B5 B1 36.4(2) . . . . ?
B2 C1 B5 B4 -4.3(3) . . . . ?
B2 C1 B5 B8 -66.9(3) . . . . ?
B2 C1 B5 B9 -106.7(2) . . . . ?
B2 C1 B9 C2 -31.13(18) . . . . ?
B2 C1 B9 B5 107.2(2) . . . . ?
B2 C1 B9 B8 66.8(3) . . . . ?
B2 C1 B9 B10 4.6(3) . . . . ?
B2 C2 B6 B3 40.19(16) . . . . ?
B2 C2 B6 B7 103.33(17) . . . . ?
B2 C2 B6 B10 143.30(18) . . . . ?
B2 C2 B9 C1 31.35(19) . . . . ?
B2 C2 B9 B5 -3.8(3) . . . . ?
B2 C2 B9 B8 -66.2(3) . . . . ?
B2 C2 B9 B10 -106.8(2) . . . . ?
B2 C2 B10 B6 -36.04(19) . . . . ?
B2 C2 B10 B7 3.9(3) . . . . ?
B2 C2 B10 B8 66.8(3) . . . . ?
B2 C2 B10 B9 107.1(2) . . . . ?
B2 B1 B3 B4 -138.4(2) . . . . ?
B2 B1 B3 B6 -37.58(18) . . . . ?
B2 B1 B3 B7 -100.97(19) . . . . ?
B2 B1 B4 O1 147.4(2) . . . . ?
B2 B1 B4 B3 37.08(19) . . . . ?
B2 B1 B4 B5 -100.8(2) . . . . ?
B2 B1 B4 B7 0.0(3) . . . . ?
B2 B1 B4 B8 -63.0(3) . . . . ?
B2 B1 B5 C1 -33.05(18) . . . . ?
B2 B1 B5 B4 100.84(19) . . . . ?
B2 B1 B5 B8 62.5(2) . . . . ?
B2 B1 B5 B9 -0.1(3) . . . . ?
B2 B3 B4 O1 -146.21(19) . . . . ?
B2 B3 B4 B1 -37.21(18) . . . . ?
B2 B3 B4 B5 -0.2(2) . . . . ?
B2 B3 B4 B7 101.17(18) . . . . ?
B2 B3 B4 B8 62.8(2) . . . . ?
B2 B3 B6 C2 -39.75(18) . . . . ?
B2 B3 B6 B7 -138.84(19) . . . . ?
B2 B3 B6 B10 -100.5(2) . . . . ?
B2 B3 B7 B4 -101.03(19) . . . . ?
B2 B3 B7 B6 37.04(17) . . . . ?
B2 B3 B7 B8 -62.8(2) . . . . ?
B2 B3 B7 B10 -0.5(2) . . . . ?
B2 B3 B7 B17 147.37(18) . . . . ?
B2 B6 B7 B3 -36.88(18) . . . . ?
B2 B6 B7 B4 0.3(2) . . . . ?
B2 B6 B7 B8 63.0(2) . . . . ?
B2 B6 B7 B10 100.5(2) . . . . ?
B2 B6 B7 B17 -149.84(19) . . . . ?
B2 B6 B10 C2 32.52(16) . . . . ?
B2 B6 B10 B7 -101.80(17) . . . . ?
B2 B6 B10 B8 -63.4(2) . . . . ?
B2 B6 B10 B9 -0.3(2) . . . . ?
B3 B1 B2 C1 133.2(2) . . . . ?
B3 B1 B2 C2 98.56(19) . . . . ?
B3 B1 B2 B6 37.57(19) . . . . ?
B3 B1 B4 O1 110.3(2) . . . . ?
B3 B1 B4 B5 -137.90(19) . . . . ?
B3 B1 B4 B7 -37.07(17) . . . . ?
B3 B1 B4 B8 -100.11(18) . . . . ?
B3 B1 B5 C1 -96.15(19) . . . . ?
B3 B1 B5 B4 37.75(16) . . . . ?
B3 B1 B5 B8 -0.6(2) . . . . ?
B3 B1 B5 B9 -63.2(2) . . . . ?
B3 B2 B6 C2 133.58(19) . . . . ?
B3 B2 B6 B7 37.41(17) . . . . ?
B3 B2 B6 B10 101.29(18) . . . . ?
B3 B4 B5 C1 2.6(3) . . . . ?
B3 B4 B5 B1 -36.98(17) . . . . ?
B3 B4 B5 B8 100.41(17) . . . . ?
B3 B4 B5 B9 64.5(3) . . . . ?
B3 B4 B7 B6 -36.96(16) . . . . ?
B3 B4 B7 B8 -136.67(17) . . . . ?
B3 B4 B7 B10 -99.70(17) . . . . ?
B3 B4 B7 B17 112.9(2) . . . . ?
B3 B4 B8 B5 -99.78(18) . . . . ?
B3 B4 B8 B7 38.44(14) . . . . ?
B3 B4 B8 B9 -63.0(2) . . . . ?
B3 B4 B8 B10 0.9(2) . . . . ?
B3 B6 B7 B4 37.22(16) . . . . ?
B3 B6 B7 B8 99.92(18) . . . . ?
B3 B6 B7 B10 137.38(18) . . . . ?
B3 B6 B7 B17 -113.0(2) . . . . ?
B3 B6 B10 C2 95.71(18) . . . . ?
B3 B6 B10 B7 -38.60(15) . . . . ?
B3 B6 B10 B8 -0.2(2) . . . . ?
B3 B6 B10 B9 62.9(2) . . . . ?
B3 B7 B8 B4 -38.31(14) . . . . ?
B3 B7 B8 B5 -1.0(2) . . . . ?
B3 B7 B8 B9 63.2(2) . . . . ?
B3 B7 B8 B10 99.77(17) . . . . ?
B3 B7 B10 C2 -1.9(2) . . . . ?
B3 B7 B10 B6 37.42(16) . . . . ?
B3 B7 B10 B8 -99.98(18) . . . . ?
B3 B7 B10 B9 -63.7(2) . . . . ?
B3 B7 B17 B13 -15.6(2) . . . . ?
B3 B7 B17 B14 57.7(2) . . . . ?
B3 B7 B17 B16 -86.7(2) . . . . ?
B3 B7 B17 B18 130.87(18) . . . . ?
B3 B7 B17 B20 -157.97(17) . . . . ?
B4 B1 B2 C1 95.8(2) . . . . ?
B4 B1 B2 C2 61.2(3) . . . . ?
B4 B1 B2 B3 -37.36(19) . . . . ?
B4 B1 B2 B6 0.2(3) . . . . ?
B4 B1 B3 B2 138.4(2) . . . . ?
B4 B1 B3 B6 100.82(18) . . . . ?
B4 B1 B3 B7 37.44(15) . . . . ?
B4 B1 B5 C1 -133.89(19) . . . . ?
B4 B1 B5 B8 -38.32(16) . . . . ?
B4 B1 B5 B9 -101.0(2) . . . . ?
B4 B3 B6 C2 61.5(2) . . . . ?
B4 B3 B6 B2 101.30(19) . . . . ?
B4 B3 B6 B7 -37.54(15) . . . . ?
B4 B3 B6 B10 0.8(2) . . . . ?
B4 B3 B7 B6 138.07(18) . . . . ?
B4 B3 B7 B8 38.23(15) . . . . ?
B4 B3 B7 B10 100.48(17) . . . . ?
B4 B3 B7 B17 -111.60(18) . . . . ?
B4 B5 B8 B7 -37.58(16) . . . . ?
B4 B5 B8 B9 -139.4(2) . . . . ?
B4 B5 B8 B10 -101.09(19) . . . . ?
B4 B5 B9 C1 -97.2(2) . . . . ?
B4 B5 B9 C2 -62.3(3) . . . . ?
B4 B5 B9 B8 36.46(19) . . . . ?
B4 B5 B9 B10 -1.9(3) . . . . ?
B4 B7 B8 B5 37.29(16) . . . . ?
B4 B7 B8 B9 101.5(2) . . . . ?
B4 B7 B8 B10 138.08(18) . . . . ?
B4 B7 B10 C2 61.0(2) . . . . ?
B4 B7 B10 B6 100.28(17) . . . . ?
B4 B7 B10 B8 -37.12(17) . . . . ?
B4 B7 B10 B9 -0.8(2) . . . . ?
B4 B7 B17 B13 -89.0(2) . . . . ?
B4 B7 B17 B14 -15.7(3) . . . . ?
B4 B7 B17 B16 -160.07(18) . . . . ?
B4 B7 B17 B18 57.5(3) . . . . ?
B4 B7 B17 B20 128.7(2) . . . . ?
B4 B8 B9 C1 2.5(3) . . . . ?
B4 B8 B9 C2 61.2(2) . . . . ?
B4 B8 B9 B5 -36.4(2) . . . . ?
B4 B8 B9 B10 100.8(2) . . . . ?
B4 B8 B10 C2 -61.7(2) . . . . ?
B4 B8 B10 B6 -0.4(2) . . . . ?
B4 B8 B10 B7 37.73(15) . . . . ?
B4 B8 B10 B9 -101.8(2) . . . . ?
B5 C1 C2 B2 -107.9(2) . . . . ?
B5 C1 C2 B6 -68.3(3) . . . . ?
B5 C1 C2 B9 39.9(2) . . . . ?
B5 C1 C2 B10 0.2(3) . . . . ?
B5 C1 B1 B2 142.9(2) . . . . ?
B5 C1 B1 B3 102.3(2) . . . . ?
B5 C1 B1 B4 39.92(18) . . . . ?
B5 C1 B2 C2 102.2(2) . . . . ?
B5 C1 B2 B1 -36.7(2) . . . . ?
B5 C1 B2 B3 4.2(3) . . . . ?
B5 C1 B2 B6 66.4(3) . . . . ?
B5 C1 B9 C2 -138.3(2) . . . . ?
B5 C1 B9 B8 -40.38(19) . . . . ?
B5 C1 B9 B10 -102.6(2) . . . . ?
B5 B1 B2 C1 32.58(18) . . . . ?
B5 B1 B2 C2 -2.0(2) . . . . ?
B5 B1 B2 B3 -100.6(2) . . . . ?
B5 B1 B2 B6 -63.0(3) . . . . ?
B5 B1 B3 B2 100.9(2) . . . . ?
B5 B1 B3 B4 -37.50(17) . . . . ?
B5 B1 B3 B6 63.3(2) . . . . ?
B5 B1 B3 B7 -0.1(2) . . . . ?
B5 B1 B4 O1 -111.8(2) . . . . ?
B5 B1 B4 B3 137.90(19) . . . . ?
B5 B1 B4 B7 100.8(2) . . . . ?
B5 B1 B4 B8 37.79(18) . . . . ?
B5 B4 B7 B3 99.37(19) . . . . ?
B5 B4 B7 B6 62.4(2) . . . . ?
B5 B4 B7 B8 -37.30(18) . . . . ?
B5 B4 B7 B10 -0.3(2) . . . . ?
B5 B4 B7 B17 -147.69(19) . . . . ?
B5 B4 B8 B7 138.22(18) . . . . ?
B5 B4 B8 B9 36.74(19) . . . . ?
B5 B4 B8 B10 100.7(2) . . . . ?
B5 B8 B9 C1 38.9(2) . . . . ?
B5 B8 B9 C2 97.6(2) . . . . ?
B5 B8 B9 B10 137.2(2) . . . . ?
B5 B8 B10 C2 1.5(2) . . . . ?
B5 B8 B10 B6 62.8(2) . . . . ?
B5 B8 B10 B7 101.0(2) . . . . ?
B5 B8 B10 B9 -38.5(2) . . . . ?
B5 B9 B10 C2 -94.9(2) . . . . ?
B5 B9 B10 B6 -62.2(3) . . . . ?
B5 B9 B10 B7 1.7(3) . . . . ?
B5 B9 B10 B8 38.4(2) . . . . ?
B6 C2 B2 C1 -138.19(17) . . . . ?
B6 C2 B2 B1 -103.01(18) . . . . ?
B6 C2 B2 B3 -40.38(17) . . . . ?
B6 C2 B9 C1 101.9(2) . . . . ?
B6 C2 B9 B5 66.7(3) . . . . ?
B6 C2 B9 B8 4.4(3) . . . . ?
B6 C2 B9 B10 -36.3(2) . . . . ?
B6 C2 B10 B7 39.96(16) . . . . ?
B6 C2 B10 B8 102.84(18) . . . . ?
B6 C2 B10 B9 143.19(19) . . . . ?
B6 B2 B3 B1 -138.1(2) . . . . ?
B6 B2 B3 B4 -100.63(18) . . . . ?
B6 B2 B3 B7 -36.85(16) . . . . ?
B6 B3 B4 O1 150.00(19) . . . . ?
B6 B3 B4 B1 -101.00(19) . . . . ?
B6 B3 B4 B5 -64.0(2) . . . . ?
B6 B3 B4 B7 37.39(15) . . . . ?
B6 B3 B4 B8 -1.0(2) . . . . ?
B6 B3 B7 B4 -138.07(18) . . . . ?
B6 B3 B7 B8 -99.85(17) . . . . ?
B6 B3 B7 B10 -37.59(17) . . . . ?
B6 B3 B7 B17 110.33(19) . . . . ?
B6 B7 B8 B4 -100.50(16) . . . . ?
B6 B7 B8 B5 -63.2(2) . . . . ?
B6 B7 B8 B9 1.0(2) . . . . ?
B6 B7 B8 B10 37.59(16) . . . . ?
B6 B7 B10 C2 -39.29(17) . . . . ?
B6 B7 B10 B8 -137.40(18) . . . . ?
B6 B7 B10 B9 -101.1(2) . . . . ?
B6 B7 B17 B13 56.5(2) . . . . ?
B6 B7 B17 B14 129.86(18) . . . . ?
B6 B7 B17 B16 -14.5(3) . . . . ?
B6 B7 B17 B18 -156.94(17) . . . . ?
B6 B7 B17 B20 -85.8(2) . . . . ?
B7 B3 B4 O1 112.6(2) . . . . ?
B7 B3 B4 B1 -138.38(18) . . . . ?
B7 B3 B4 B5 -101.35(19) . . . . ?
B7 B3 B4 B8 -38.40(15) . . . . ?
B7 B3 B6 C2 99.09(18) . . . . ?
B7 B3 B6 B2 138.84(19) . . . . ?
B7 B3 B6 B10 38.31(16) . . . . ?
B7 B4 B5 C1 -60.6(2) . . . . ?
B7 B4 B5 B1 -100.11(18) . . . . ?
B7 B4 B5 B8 37.29(16) . . . . ?
B7 B4 B5 B9 1.3(3) . . . . ?
B7 B4 B8 B5 -138.22(18) . . . . ?
B7 B4 B8 B9 -101.5(2) . . . . ?
B7 B4 B8 B10 -37.56(15) . . . . ?
B7 B6 B10 C2 134.32(18) . . . . ?
B7 B6 B10 B8 38.38(16) . . . . ?
B7 B6 B10 B9 101.51(19) . . . . ?
B7 B8 B9 C1 -61.8(2) . . . . ?
B7 B8 B9 C2 -3.1(3) . . . . ?
B7 B8 B9 B5 -100.7(2) . . . . ?
B7 B8 B9 B10 36.50(18) . . . . ?
B7 B8 B10 C2 -99.44(19) . . . . ?
B7 B8 B10 B6 -38.14(16) . . . . ?
B7 B8 B10 B9 -139.5(2) . . . . ?
B7 B17 B18 B14 -112.92(18) . . . . ?
B7 B17 B18 B15 -150.01(16) . . . . ?
B7 B17 B18 B19 146.31(17) . . . . ?
B7 B17 B18 B20 109.74(19) . . . . ?
B7 B17 B20 C4 149.49(17) . . . . ?
B7 B17 B20 B16 110.66(19) . . . . ?
B7 B17 B20 B18 -112.02(19) . . . . ?
B7 B17 B20 B19 -148.57(19) . . . . ?
B8 B4 B5 C1 -97.9(2) . . . . ?
B8 B4 B5 B1 -137.40(18) . . . . ?
B8 B4 B5 B9 -35.9(2) . . . . ?
B8 B4 B7 B3 136.67(17) . . . . ?
B8 B4 B7 B6 99.71(17) . . . . ?
B8 B4 B7 B10 36.97(16) . . . . ?
B8 B4 B7 B17 -110.4(2) . . . . ?
B8 B5 B9 C1 -133.6(2) . . . . ?
B8 B5 B9 C2 -98.7(2) . . . . ?
B8 B5 B9 B10 -38.3(2) . . . . ?
B8 B7 B10 C2 98.1(2) . . . . ?
B8 B7 B10 B6 137.40(18) . . . . ?
B8 B7 B10 B9 36.30(19) . . . . ?
B8 B7 B17 B13 -161.17(17) . . . . ?
B8 B7 B17 B14 -87.8(2) . . . . ?
B8 B7 B17 B16 127.76(19) . . . . ?
B8 B7 B17 B18 -14.7(3) . . . . ?
B8 B7 B17 B20 56.5(2) . . . . ?
B8 B9 B10 C2 -133.3(2) . . . . ?
B8 B9 B10 B6 -100.59(19) . . . . ?
B8 B9 B10 B7 -36.75(18) . . . . ?
B9 C1 C2 B2 -147.79(18) . . . . ?
B9 C1 C2 B6 -108.2(2) . . . . ?
B9 C1 C2 B10 -39.7(2) . . . . ?
B9 C1 B1 B2 106.1(2) . . . . ?
B9 C1 B1 B3 65.5(3) . . . . ?
B9 C1 B1 B4 3.1(3) . . . . ?
B9 C1 B1 B5 -36.8(2) . . . . ?
B9 C1 B2 C2 31.09(18) . . . . ?
B9 C1 B2 B1 -107.8(2) . . . . ?
B9 C1 B2 B3 -66.9(2) . . . . ?
B9 C1 B2 B6 -4.8(3) . . . . ?
B9 C1 B5 B1 143.1(2) . . . . ?
B9 C1 B5 B4 102.3(2) . . . . ?
B9 C1 B5 B8 39.8(2) . . . . ?
B9 C2 B2 C1 -31.41(19) . . . . ?
B9 C2 B2 B1 3.8(3) . . . . ?
B9 C2 B2 B3 66.4(3) . . . . ?
B9 C2 B2 B6 106.8(2) . . . . ?
B9 C2 B6 B2 -107.1(2) . . . . ?
B9 C2 B6 B3 -66.9(3) . . . . ?
B9 C2 B6 B7 -3.8(3) . . . . ?
B9 C2 B6 B10 36.2(2) . . . . ?
B9 C2 B10 B6 -143.19(19) . . . . ?
B9 C2 B10 B7 -103.2(2) . . . . ?
B9 C2 B10 B8 -40.35(18) . . . . ?
B9 B5 B8 B4 139.4(2) . . . . ?
B9 B5 B8 B7 101.9(2) . . . . ?
B9 B5 B8 B10 38.4(2) . . . . ?
B9 B8 B10 C2 40.04(19) . . . . ?
B9 B8 B10 B6 101.3(2) . . . . ?
B9 B8 B10 B7 139.5(2) . . . . ?
B10 C2 B2 C1 -102.0(2) . . . . ?
B10 C2 B2 B1 -66.9(3) . . . . ?
B10 C2 B2 B3 -4.2(3) . . . . ?
B10 C2 B2 B6 36.14(19) . . . . ?
B10 C2 B6 B2 -143.30(18) . . . . ?
B10 C2 B6 B3 -103.10(18) . . . . ?
B10 C2 B6 B7 -39.96(16) . . . . ?
B10 C2 B9 C1 138.14(19) . . . . ?
B10 C2 B9 B5 103.0(2) . . . . ?
B10 C2 B9 B8 40.61(18) . . . . ?
B10 B6 B7 B3 -137.38(18) . . . . ?
B10 B6 B7 B4 -100.15(18) . . . . ?
B10 B6 B7 B8 -37.45(17) . . . . ?
B10 B6 B7 B17 109.7(2) . . . . ?
B10 B7 B8 B4 -138.08(18) . . . . ?
B10 B7 B8 B5 -100.8(2) . . . . ?
B10 B7 B8 B9 -36.58(19) . . . . ?
B10 B7 B17 B13 127.95(19) . . . . ?
B10 B7 B17 B14 -158.73(17) . . . . ?
B10 B7 B17 B16 56.9(3) . . . . ?
B10 B7 B17 B18 -85.5(2) . . . . ?
B10 B7 B17 B20 -14.4(3) . . . . ?
B10 B8 B9 C1 -98.3(2) . . . . ?
B10 B8 B9 C2 -39.57(18) . . . . ?
B10 B8 B9 B5 -137.2(2) . . . . ?
B11 C3 C4 B12 39.38(18) . . . . ?
B11 C3 C4 B16 -0.7(3) . . . . ?
B11 C3 C4 B19 -108.8(2) . . . . ?
B11 C3 C4 B20 -69.2(2) . . . . ?
B11 C3 B12 C4 -138.66(18) . . . . ?
B11 C3 B12 B13 -41.07(15) . . . . ?
B11 C3 B12 B16 -102.70(16) . . . . ?
B11 C3 B15 B14 40.26(15) . . . . ?
B11 C3 B15 B18 102.50(16) . . . . ?
B11 C3 B15 B19 143.16(17) . . . . ?
B11 C3 B19 C4 101.93(19) . . . . ?
B11 C3 B19 B15 -36.86(17) . . . . ?
B11 C3 B19 B18 4.3(2) . . . . ?
B11 C3 B19 B20 66.1(2) . . . . ?
B11 B12 B13 B14 -36.79(15) . . . . ?
B11 B12 B13 B16 -137.54(18) . . . . ?
B11 B12 B13 B17 -101.03(16) . . . . ?
B11 B12 B16 C4 -94.96(19) . . . . ?
B11 B12 B16 B13 38.08(16) . . . . ?
B11 B12 B16 B17 1.3(2) . . . . ?
B11 B12 B16 B20 -62.7(2) . . . . ?
B11 B13 B14 O2 108.31(19) . . . . ?
B11 B13 B14 B15 -37.56(14) . . . . ?
B11 B13 B14 B17 -138.86(15) . . . . ?
B11 B13 B14 B18 -100.23(16) . . . . ?
B11 B13 B16 C4 2.1(2) . . . . ?
B11 B13 B16 B12 -38.11(16) . . . . ?
B11 B13 B16 B17 101.67(16) . . . . ?
B11 B13 B16 B20 63.1(2) . . . . ?
B11 B13 B17 B7 149.75(15) . . . . ?
B11 B13 B17 B14 37.12(13) . . . . ?
B11 B13 B17 B16 -100.77(16) . . . . ?
B11 B13 B17 B18 -1.37(17) . . . . ?
B11 B13 B17 B20 -63.04(17) . . . . ?
B11 B14 B15 C3 -39.09(15) . . . . ?
B11 B14 B15 B18 -137.54(16) . . . . ?
B11 B14 B15 B19 -100.83(19) . . . . ?
B11 B14 B17 B7 -148.78(17) . . . . ?
B11 B14 B17 B13 -36.59(14) . . . . ?
B11 B14 B17 B16 0.09(19) . . . . ?
B11 B14 B17 B18 99.72(16) . . . . ?
B11 B14 B17 B20 62.43(19) . . . . ?
B11 B14 B18 B15 37.57(14) . . . . ?
B11 B14 B18 B17 -101.29(15) . . . . ?
B11 B14 B18 B19 0.7(2) . . . . ?
B11 B14 B18 B20 -63.03(18) . . . . ?
B11 B15 B18 B14 -38.00(14) . . . . ?
B11 B15 B18 B17 -0.8(2) . . . . ?
B11 B15 B18 B19 100.78(18) . . . . ?
B11 B15 B18 B20 63.06(19) . . . . ?
B11 B15 B19 C3 32.26(15) . . . . ?
B11 B15 B19 C4 -2.2(2) . . . . ?
B11 B15 B19 B18 -100.63(17) . . . . ?
B11 B15 B19 B20 -63.0(2) . . . . ?
B12 C3 C4 B16 -40.04(18) . . . . ?
B12 C3 C4 B19 -148.17(17) . . . . ?
B12 C3 C4 B20 -108.57(19) . . . . ?
B12 C3 B11 B13 40.63(15) . . . . ?
B12 C3 B11 B14 102.96(17) . . . . ?
B12 C3 B11 B15 143.24(17) . . . . ?
B12 C3 B15 B11 -36.52(18) . . . . ?
B12 C3 B15 B14 3.7(2) . . . . ?
B12 C3 B15 B18 66.0(2) . . . . ?
B12 C3 B15 B19 106.6(2) . . . . ?
B12 C3 B19 C4 30.91(16) . . . . ?
B12 C3 B19 B15 -107.88(18) . . . . ?
B12 C3 B19 B18 -66.8(2) . . . . ?
B12 C3 B19 B20 -4.9(2) . . . . ?
B12 C4 B16 B13 -40.61(15) . . . . ?
B12 C4 B16 B17 -103.90(16) . . . . ?
B12 C4 B16 B20 -143.58(16) . . . . ?
B12 C4 B19 C3 -31.27(17) . . . . ?
B12 C4 B19 B15 3.8(2) . . . . ?
B12 C4 B19 B18 66.4(2) . . . . ?
B12 C4 B19 B20 106.83(19) . . . . ?
B12 C4 B20 B16 35.90(17) . . . . ?
B12 C4 B20 B17 -3.9(2) . . . . ?
B12 C4 B20 B18 -66.9(2) . . . . ?
B12 C4 B20 B19 -107.5(2) . . . . ?
B12 B11 B13 B14 139.32(17) . . . . ?
B12 B11 B13 B16 38.23(17) . . . . ?
B12 B11 B13 B17 102.20(17) . . . . ?
B12 B11 B14 O2 -148.24(18) . . . . ?
B12 B11 B14 B13 -36.17(15) . . . . ?
B12 B11 B14 B15 101.33(18) . . . . ?
B12 B11 B14 B17 0.7(2) . . . . ?
B12 B11 B14 B18 63.77(19) . . . . ?
B12 B11 B15 C3 32.90(15) . . . . ?
B12 B11 B15 B14 -100.84(17) . . . . ?
B12 B11 B15 B18 -62.8(2) . . . . ?
B12 B11 B15 B19 0.1(2) . . . . ?
B12 B13 B14 O2 145.08(18) . . . . ?
B12 B13 B14 B11 36.77(15) . . . . ?
B12 B13 B14 B15 -0.8(2) . . . . ?
B12 B13 B14 B17 -102.09(16) . . . . ?
B12 B13 B14 B18 -63.45(19) . . . . ?
B12 B13 B16 C4 40.19(17) . . . . ?
B12 B13 B16 B17 139.79(16) . . . . ?
B12 B13 B16 B20 101.18(19) . . . . ?
B12 B13 B17 B7 -146.07(17) . . . . ?
B12 B13 B17 B14 101.30(16) . . . . ?
B12 B13 B17 B16 -36.60(15) . . . . ?
B12 B13 B17 B18 62.81(18) . . . . ?
B12 B13 B17 B20 1.13(19) . . . . ?
B12 B16 B17 B7 148.85(18) . . . . ?
B12 B16 B17 B13 36.25(15) . . . . ?
B12 B16 B17 B14 -0.8(2) . . . . ?
B12 B16 B17 B18 -63.41(19) . . . . ?
B12 B16 B17 B20 -100.67(19) . . . . ?
B12 B16 B20 C4 -32.42(15) . . . . ?
B12 B16 B20 B17 102.28(16) . . . . ?
B12 B16 B20 B18 63.7(2) . . . . ?
B12 B16 B20 B19 0.1(2) . . . . ?
B13 B11 B12 C3 -132.73(18) . . . . ?
B13 B11 B12 C4 -98.28(17) . . . . ?
B13 B11 B12 B16 -37.77(16) . . . . ?
B13 B11 B14 O2 -112.06(19) . . . . ?
B13 B11 B14 B15 137.50(15) . . . . ?
B13 B11 B14 B17 36.87(13) . . . . ?
B13 B11 B14 B18 99.94(15) . . . . ?
B13 B11 B15 C3 95.70(16) . . . . ?
B13 B11 B15 B14 -38.05(13) . . . . ?
B13 B11 B15 B18 -0.1(2) . . . . ?
B13 B11 B15 B19 62.90(19) . . . . ?
B13 B12 B16 C4 -133.04(17) . . . . ?
B13 B12 B16 B17 -36.80(15) . . . . ?
B13 B12 B16 B20 -100.79(16) . . . . ?
B13 B14 B15 C3 -1.6(2) . . . . ?
B13 B14 B15 B11 37.48(14) . . . . ?
B13 B14 B15 B18 -100.06(15) . . . . ?
B13 B14 B15 B19 -63.4(2) . . . . ?
B13 B14 B17 B7 -112.20(19) . . . . ?
B13 B14 B17 B16 36.68(14) . . . . ?
B13 B14 B17 B18 136.30(15) . . . . ?
B13 B14 B17 B20 99.01(16) . . . . ?
B13 B14 B18 B15 100.08(16) . . . . ?
B13 B14 B18 B17 -38.78(13) . . . . ?
B13 B14 B18 B19 63.19(19) . . . . ?
B13 B14 B18 B20 -0.5(2) . . . . ?
B13 B16 B17 B7 112.60(18) . . . . ?
B13 B16 B17 B14 -37.09(13) . . . . ?
B13 B16 B17 B18 -99.66(15) . . . . ?
B13 B16 B17 B20 -136.91(16) . . . . ?
B13 B16 B20 C4 -95.70(17) . . . . ?
B13 B16 B20 B17 39.00(15) . . . . ?
B13 B16 B20 B18 0.5(2) . . . . ?
B13 B16 B20 B19 -63.1(2) . . . . ?
B13 B17 B18 B14 38.42(13) . . . . ?
B13 B17 B18 B15 1.33(18) . . . . ?
B13 B17 B18 B19 -62.35(18) . . . . ?
B13 B17 B18 B20 -98.92(16) . . . . ?
B13 B17 B20 C4 1.5(2) . . . . ?
B13 B17 B20 B16 -37.35(14) . . . . ?
B13 B17 B20 B18 99.98(15) . . . . ?
B13 B17 B20 B19 63.4(2) . . . . ?
B14 B11 B12 C3 -96.16(18) . . . . ?
B14 B11 B12 C4 -61.7(2) . . . . ?
B14 B11 B12 B13 36.57(15) . . . . ?
B14 B11 B12 B16 -1.2(2) . . . . ?
B14 B11 B13 B12 -139.32(17) . . . . ?
B14 B11 B13 B16 -101.08(16) . . . . ?
B14 B11 B13 B17 -37.12(13) . . . . ?
B14 B11 B15 C3 133.74(16) . . . . ?
B14 B11 B15 B18 37.99(14) . . . . ?
B14 B11 B15 B19 100.95(17) . . . . ?
B14 B13 B16 C4 -61.8(2) . . . . ?
B14 B13 B16 B12 -101.97(17) . . . . ?
B14 B13 B16 B17 37.82(14) . . . . ?
B14 B13 B16 B20 -0.8(2) . . . . ?
B14 B13 B17 B7 112.63(17) . . . . ?
B14 B13 B17 B16 -137.90(15) . . . . ?
B14 B13 B17 B18 -38.49(13) . . . . ?
B14 B13 B17 B20 -100.17(15) . . . . ?
B14 B15 B18 B17 37.20(13) . . . . ?
B14 B15 B18 B19 138.78(17) . . . . ?
B14 B15 B18 B20 101.07(15) . . . . ?
B14 B15 B19 C3 95.92(18) . . . . ?
B14 B15 B19 C4 61.5(2) . . . . ?
B14 B15 B19 B18 -36.96(16) . . . . ?
B14 B15 B19 B20 0.7(3) . . . . ?
B14 B17 B18 B15 -37.09(13) . . . . ?
B14 B17 B18 B19 -100.77(18) . . . . ?
B14 B17 B18 B20 -137.35(17) . . . . ?
B14 B17 B20 C4 -60.86(19) . . . . ?
B14 B17 B20 B16 -99.69(16) . . . . ?
B14 B17 B20 B18 37.63(15) . . . . ?
B14 B17 B20 B19 1.1(2) . . . . ?
B14 B18 B19 C3 -2.8(2) . . . . ?
B14 B18 B19 C4 -61.2(2) . . . . ?
B14 B18 B19 B15 37.03(15) . . . . ?
B14 B18 B19 B20 -100.80(17) . . . . ?
B14 B18 B20 C4 61.09(19) . . . . ?
B14 B18 B20 B16 0.0(2) . . . . ?
B14 B18 B20 B17 -38.32(14) . . . . ?
B14 B18 B20 B19 101.20(18) . . . . ?
B15 C3 C4 B12 109.00(18) . . . . ?
B15 C3 C4 B16 69.0(2) . . . . ?
B15 C3 C4 B19 -39.17(17) . . . . ?
B15 C3 C4 B20 0.4(2) . . . . ?
B15 C3 B11 B12 -143.24(17) . . . . ?
B15 C3 B11 B13 -102.61(16) . . . . ?
B15 C3 B11 B14 -40.28(14) . . . . ?
B15 C3 B12 C4 -101.8(2) . . . . ?
B15 C3 B12 B11 36.87(18) . . . . ?
B15 C3 B12 B13 -4.2(2) . . . . ?
B15 C3 B12 B16 -65.8(2) . . . . ?
B15 C3 B19 C4 138.79(16) . . . . ?
B15 C3 B19 B18 41.13(15) . . . . ?
B15 C3 B19 B20 102.96(17) . . . . ?
B15 B11 B12 C3 -32.43(16) . . . . ?
B15 B11 B12 C4 2.0(2) . . . . ?
B15 B11 B12 B13 100.30(17) . . . . ?
B15 B11 B12 B16 62.5(2) . . . . ?
B15 B11 B13 B12 -101.31(18) . . . . ?
B15 B11 B13 B14 38.01(14) . . . . ?
B15 B11 B13 B16 -63.08(19) . . . . ?
B15 B11 B13 B17 0.89(19) . . . . ?
B15 B11 B14 O2 110.43(19) . . . . ?
B15 B11 B14 B13 -137.50(15) . . . . ?
B15 B11 B14 B17 -100.64(15) . . . . ?
B15 B11 B14 B18 -37.56(14) . . . . ?
B15 B14 B17 B7 148.14(18) . . . . ?
B15 B14 B17 B13 -99.66(16) . . . . ?
B15 B14 B17 B16 -62.99(18) . . . . ?
B15 B14 B17 B18 36.64(15) . . . . ?
B15 B14 B17 B20 -0.6(2) . . . . ?
B15 B14 B18 B17 -138.86(15) . . . . ?
B15 B14 B18 B19 -36.90(15) . . . . ?
B15 B14 B18 B20 -100.60(17) . . . . ?
B15 B18 B19 C3 -39.80(15) . . . . ?
B15 B18 B19 C4 -98.20(19) . . . . ?
B15 B18 B19 B20 -137.83(19) . . . . ?
B15 B18 B20 C4 -2.5(2) . . . . ?
B15 B18 B20 B16 -63.57(19) . . . . ?
B15 B18 B20 B17 -101.93(16) . . . . ?
B15 B18 B20 B19 37.58(16) . . . . ?
B15 B19 B20 C4 95.4(2) . . . . ?
B15 B19 B20 B16 63.1(2) . . . . ?
B15 B19 B20 B17 -1.1(3) . . . . ?
B15 B19 B20 B18 -37.97(17) . . . . ?
B16 C4 B12 C3 137.81(16) . . . . ?
B16 C4 B12 B11 102.86(17) . . . . ?
B16 C4 B12 B13 40.52(15) . . . . ?
B16 C4 B19 C3 -102.07(19) . . . . ?
B16 C4 B19 B15 -67.0(2) . . . . ?
B16 C4 B19 B18 -4.4(2) . . . . ?
B16 C4 B19 B20 36.03(18) . . . . ?
B16 C4 B20 B17 -39.78(14) . . . . ?
B16 C4 B20 B18 -102.85(16) . . . . ?
B16 C4 B20 B19 -143.45(16) . . . . ?
B16 B12 B13 B11 137.54(18) . . . . ?
B16 B12 B13 B14 100.75(17) . . . . ?
B16 B12 B13 B17 36.50(15) . . . . ?
B16 B13 B14 O2 -150.66(17) . . . . ?
B16 B13 B14 B11 101.03(17) . . . . ?
B16 B13 B14 B15 63.47(19) . . . . ?
B16 B13 B14 B17 -37.83(14) . . . . ?
B16 B13 B14 B18 0.8(2) . . . . ?
B16 B13 B17 B7 -109.47(18) . . . . ?
B16 B13 B17 B14 137.90(15) . . . . ?
B16 B13 B17 B18 99.41(15) . . . . ?
B16 B13 B17 B20 37.73(15) . . . . ?
B16 B17 B18 B14 99.86(15) . . . . ?
B16 B17 B18 B15 62.76(18) . . . . ?
B16 B17 B18 B19 -0.9(2) . . . . ?
B16 B17 B18 B20 -37.49(15) . . . . ?
B16 B17 B20 C4 38.84(15) . . . . ?
B16 B17 B20 B18 137.33(17) . . . . ?
B16 B17 B20 B19 100.8(2) . . . . ?
B17 B7 B8 B4 112.25(18) . . . . ?
B17 B7 B8 B5 149.54(17) . . . . ?
B17 B7 B8 B9 -146.25(19) . . . . ?
B17 B7 B8 B10 -109.67(19) . . . . ?
B17 B7 B10 C2 -150.87(18) . . . . ?
B17 B7 B10 B6 -111.58(19) . . . . ?
B17 B7 B10 B8 111.0(2) . . . . ?
B17 B7 B10 B9 147.3(2) . . . . ?
B17 B13 B14 O2 -112.83(19) . . . . ?
B17 B13 B14 B11 138.86(15) . . . . ?
B17 B13 B14 B15 101.30(15) . . . . ?
B17 B13 B14 B18 38.64(13) . . . . ?
B17 B13 B16 C4 -99.59(17) . . . . ?
B17 B13 B16 B12 -139.79(16) . . . . ?
B17 B13 B16 B20 -38.60(15) . . . . ?
B17 B14 B15 C3 61.73(19) . . . . ?
B17 B14 B15 B11 100.82(15) . . . . ?
B17 B14 B15 B18 -36.71(14) . . . . ?
B17 B14 B15 B19 0.0(2) . . . . ?
B17 B14 B18 B15 138.86(15) . . . . ?
B17 B14 B18 B19 101.96(17) . . . . ?
B17 B14 B18 B20 38.25(14) . . . . ?
B17 B16 B20 C4 -134.70(16) . . . . ?
B17 B16 B20 B18 -38.54(14) . . . . ?
B17 B16 B20 B19 -102.14(17) . . . . ?
B17 B18 B19 C3 61.4(2) . . . . ?
B17 B18 B19 C4 3.0(2) . . . . ?
B17 B18 B19 B15 101.21(17) . . . . ?
B17 B18 B19 B20 -36.62(16) . . . . ?
B17 B18 B20 C4 99.40(17) . . . . ?
B17 B18 B20 B16 38.37(15) . . . . ?
B17 B18 B20 B19 139.52(18) . . . . ?
B18 B14 B15 C3 98.45(17) . . . . ?
B18 B14 B15 B11 137.54(16) . . . . ?
B18 B14 B15 B19 36.70(17) . . . . ?
B18 B14 B17 B7 111.5(2) . . . . ?
B18 B14 B17 B13 -136.30(15) . . . . ?
B18 B14 B17 B16 -99.63(15) . . . . ?
B18 B14 B17 B20 -37.29(15) . . . . ?
B18 B15 B19 C3 132.88(17) . . . . ?
B18 B15 B19 C4 98.42(17) . . . . ?
B18 B15 B19 B20 37.64(17) . . . . ?
B18 B17 B20 C4 -98.49(18) . . . . ?
B18 B17 B20 B16 -137.33(17) . . . . ?
B18 B17 B20 B19 -36.55(17) . . . . ?
B18 B19 B20 C4 133.34(17) . . . . ?
B18 B19 B20 B16 101.02(17) . . . . ?
B18 B19 B20 B17 36.87(16) . . . . ?
B19 C3 C4 B12 148.17(17) . . . . ?
B19 C3 C4 B16 108.1(2) . . . . ?
B19 C3 C4 B20 39.60(17) . . . . ?
B19 C3 B11 B12 -106.8(2) . . . . ?
B19 C3 B11 B13 -66.2(2) . . . . ?
B19 C3 B11 B14 -3.8(2) . . . . ?
B19 C3 B11 B15 36.44(18) . . . . ?
B19 C3 B12 C4 -30.96(16) . . . . ?
B19 C3 B12 B11 107.70(19) . . . . ?
B19 C3 B12 B13 66.6(2) . . . . ?
B19 C3 B12 B16 5.0(2) . . . . ?
B19 C3 B15 B11 -143.16(17) . . . . ?
B19 C3 B15 B14 -102.90(17) . . . . ?
B19 C3 B15 B18 -40.66(15) . . . . ?
B19 C4 B12 C3 31.19(18) . . . . ?
B19 C4 B12 B11 -3.8(2) . . . . ?
B19 C4 B12 B13 -66.1(2) . . . . ?
B19 C4 B12 B16 -106.6(2) . . . . ?
B19 C4 B16 B12 107.7(2) . . . . ?
B19 C4 B16 B13 67.1(2) . . . . ?
B19 C4 B16 B17 3.8(2) . . . . ?
B19 C4 B16 B20 -35.84(18) . . . . ?
B19 C4 B20 B16 143.45(16) . . . . ?
B19 C4 B20 B17 103.67(17) . . . . ?
B19 C4 B20 B18 40.60(15) . . . . ?
B19 B15 B18 B14 -138.78(17) . . . . ?
B19 B15 B18 B17 -101.59(17) . . . . ?
B19 B15 B18 B20 -37.72(16) . . . . ?
B19 B18 B20 C4 -40.11(16) . . . . ?
B19 B18 B20 B16 -101.2(2) . . . . ?
B19 B18 B20 B17 -139.52(18) . . . . ?
B20 C4 B12 C3 101.8(2) . . . . ?
B20 C4 B12 B11 66.9(2) . . . . ?
B20 C4 B12 B13 4.5(2) . . . . ?
B20 C4 B12 B16 -36.00(17) . . . . ?
B20 C4 B16 B12 143.58(16) . . . . ?
B20 C4 B16 B13 102.96(17) . . . . ?
B20 C4 B16 B17 39.68(15) . . . . ?
B20 C4 B19 C3 -138.10(16) . . . . ?
B20 C4 B19 B15 -102.99(17) . . . . ?
B20 C4 B19 B18 -40.39(15) . . . . ?
B20 B16 B17 B7 -110.48(19) . . . . ?
B20 B16 B17 B13 136.91(16) . . . . ?
B20 B16 B17 B14 99.82(16) . . . . ?
B20 B16 B17 B18 37.26(15) . . . . ?
B20 B17 B18 B14 137.35(17) . . . . ?
B20 B17 B18 B15 100.25(17) . . . . ?
B20 B17 B18 B19 36.57(16) . . . . ?
B20 B18 B19 C3 98.03(19) . . . . ?
B20 B18 B19 C4 39.64(16) . . . . ?
B20 B18 B19 B15 137.83(19) . . . . ?
